data_7227363
loop_
_publ_author_name
'Sarmah, Kashyap Kumar'
'Boro, Kaveri'
'Arhangelskis, Mihails'
'Thakuria, Ranjit'

_publ_section_title
;
 Crystal structure landscape of ethenzamide: a physicochemical property
 study
;
_journal_issue 5
_journal_name_full CrystEngComm
_journal_page_first 826
_journal_paper_doi 10.1039/C6CE02057G
_journal_volume 19
_journal_year 2017
_chemical_formula_moiety 'C9 H11 N O2, 3(C7 H6 O4), 2(H2 O)'
_chemical_formula_sum 'C30 H33 N O16'
_chemical_formula_weight 663.57
_chemical_name_systematic 'Ethenzamide-35Dihydroxybenzoicacid dihydrate'
_space_group_crystal_system triclinic
_space_group_IT_number 2
_space_group_name_Hall '-P 1'
_space_group_name_H-M_alt 'P -1'
_symmetry_space_group_name_Hall '-P 1'
_symmetry_space_group_name_H-M 'P -1'
_atom_sites_solution_hydrogens mixed
_audit_creation_method SHELXL-2016/6
_audit_update_record
;
2016-12-18 deposited with the CCDC.
2017-01-03 downloaded from the CCDC.
;
_cell_angle_alpha 95.319(8)
_cell_angle_beta 102.434(7)
_cell_angle_gamma 100.852(7)
_cell_formula_units_Z 2
_cell_length_a 11.1756(12)
_cell_length_b 11.7633(14)
_cell_length_c 12.2009(14)
_cell_measurement_reflns_used 2162
_cell_measurement_temperature 296(2)
_cell_measurement_theta_max 20.84
_cell_measurement_theta_min 2.25
_cell_volume 1523.4(3)
_computing_cell_refinement 'Bruker SAINT'
_computing_data_collection 'Bruker APEX2'
_computing_data_reduction 'Bruker SAINT'
_computing_molecular_graphics 'Bruker SHELXTL'
_computing_publication_material 'Bruker SHELXTL'
_computing_structure_refinement 'SHELXL-2016/6 (Sheldrick, 2016)'
_computing_structure_solution 'SHELXL-2016/6 (Sheldrick, 2016)'
_diffrn_ambient_temperature 296(2)
_diffrn_measured_fraction_theta_full 0.996
_diffrn_measured_fraction_theta_max 0.990
_diffrn_measurement_device_type 'Bruker APEX-II CCD'
_diffrn_measurement_method '\f and \w scans'
_diffrn_radiation_type MoK\a
_diffrn_radiation_wavelength 0.71073
_diffrn_reflns_av_R_equivalents 0.0854
_diffrn_reflns_av_unetI/netI 0.1180
_diffrn_reflns_Laue_measured_fraction_full 0.996
_diffrn_reflns_Laue_measured_fraction_max 0.990
_diffrn_reflns_limit_h_max 13
_diffrn_reflns_limit_h_min -13
_diffrn_reflns_limit_k_max 14
_diffrn_reflns_limit_k_min -14
_diffrn_reflns_limit_l_max 13
_diffrn_reflns_limit_l_min -15
_diffrn_reflns_number 21929
_diffrn_reflns_point_group_measured_fraction_full 0.996
_diffrn_reflns_point_group_measured_fraction_max 0.990
_diffrn_reflns_theta_full 25.242
_diffrn_reflns_theta_max 26.409
_diffrn_reflns_theta_min 1.726
_diffrn_source 'fine-focus sealed tube'
_exptl_absorpt_coefficient_mu 0.119
_exptl_absorpt_correction_T_max 0.9859
_exptl_absorpt_correction_T_min 0.9801
_exptl_absorpt_correction_type multi-scan
_exptl_absorpt_process_details 'Bruker AXS SADABS program'
_exptl_crystal_colour colorless
_exptl_crystal_density_diffrn 1.447
_exptl_crystal_description block
_exptl_crystal_F_000 696
_exptl_crystal_size_max 0.170
_exptl_crystal_size_mid 0.150
_exptl_crystal_size_min 0.120
_refine_diff_density_max 0.340
_refine_diff_density_min -0.375
_refine_diff_density_rms 0.073
_refine_ls_extinction_method none
_refine_ls_goodness_of_fit_ref 0.957
_refine_ls_hydrogen_treatment mixed
_refine_ls_matrix_type full
_refine_ls_number_parameters 465
_refine_ls_number_reflns 6190
_refine_ls_number_restraints 2
_refine_ls_restrained_S_all 0.957
_refine_ls_R_factor_all 0.1767
_refine_ls_R_factor_gt 0.0682
_refine_ls_shift/su_max 0.000
_refine_ls_shift/su_mean 0.000
_refine_ls_structure_factor_coef Fsqd
_refine_ls_weighting_details 'w=1/[\s^2^(Fo^2^)+(0.1042P)^2^] where P=(Fo^2^+2Fc^2^)/3'
_refine_ls_weighting_scheme calc
_refine_ls_wR_factor_gt 0.1688
_refine_ls_wR_factor_ref 0.2191
_reflns_Friedel_coverage 0.000
_reflns_number_gt 2693
_reflns_number_total 6190
_reflns_threshold_expression 'I > 2\s(I)'
_cod_data_source_file c6ce02057g2.cif
_cod_data_source_block Ethenzamide-35Dihydroxybenzoicacid-dihydrate
_cod_depositor_comments 'Adding full bibliography for 7227362--7227365.cif.'
_cod_database_code 7227363
_shelx_shelxl_version_number 2016/6
_shelx_space_group_comment
;
The symmetry employed for this shelxl refinement is uniquely defined
by the following loop, which should always be used as a source of
symmetry information in preference to the above space-group names.
They are only intended as comments.
;
_shelx_estimated_absorpt_t_min 0.980
_shelx_estimated_absorpt_t_max 0.986
_exptl_absorpt_special_details 'Sheldrick,G.M.,2015,University of gottingen'

loop_
_space_group_symop_operation_xyz
'x, y, z'
'-x, -y, -z'

loop_
_atom_site_label
_atom_site_type_symbol
_atom_site_fract_x
_atom_site_fract_y
_atom_site_fract_z
_atom_site_U_iso_or_equiv
_atom_site_adp_type
_atom_site_occupancy
_atom_site_site_symmetry_order
_atom_site_calc_flag
_atom_site_refinement_flags_posn
_atom_site_refinement_flags_adp
C1 C 0.7911(3) 0.3423(3) 0.0738(3) 0.0408(10) Uani 1 1 d . .
C2 C 0.7385(4) 0.2798(3) 0.1500(3) 0.0436(10) Uani 1 1 d . .
C3 C 0.8021(4) 0.2917(4) 0.2623(4) 0.0548(12) Uani 1 1 d . .
H3 H 0.765973 0.250646 0.312773 0.066 Uiso 1 1 calc R U
C4 C 0.9183(4) 0.3638(4) 0.2991(4) 0.0604(13) Uani 1 1 d . .
H4 H 0.961131 0.370843 0.374530 0.073 Uiso 1 1 calc R U
C5 C 0.9722(4) 0.4258(4) 0.2262(4) 0.0605(13) Uani 1 1 d . .
H5 H 1.050904 0.475181 0.251921 0.073 Uiso 1 1 calc R U
C6 C 0.9097(4) 0.4143(4) 0.1161(3) 0.0512(11) Uani 1 1 d . .
H6 H 0.947414 0.456175 0.066996 0.061 Uiso 1 1 calc R U
C7 C 0.7336(4) 0.3369(4) -0.0477(3) 0.0462(11) Uani 1 1 d . .
C8 C 0.5636(4) 0.1442(4) 0.1863(4) 0.0532(12) Uani 1 1 d . .
H11C H 0.561376 0.196885 0.251535 0.064 Uiso 1 1 calc R U
H8B H 0.609999 0.086132 0.212366 0.064 Uiso 1 1 calc R U
C9 C 0.4346(4) 0.0872(4) 0.1219(4) 0.0773(16) Uani 1 1 d . .
H9C H 0.438290 0.037182 0.056505 0.116 Uiso 1 1 calc R U
H9B H 0.389268 0.145873 0.098262 0.116 Uiso 1 1 calc R U
H9A H 0.392630 0.041631 0.169340 0.116 Uiso 1 1 calc R U
C10 C 0.5741(3) 0.3767(3) 0.4966(3) 0.0358(9) Uani 1 1 d . .
C11 C 0.6551(3) 0.4551(3) 0.4532(3) 0.0402(10) Uani 1 1 d . .
H11 H 0.734268 0.491478 0.497188 0.048 Uiso 1 1 calc R U
C12 C 0.6165(3) 0.4780(3) 0.3442(3) 0.0393(10) Uani 1 1 d . .
C13 C 0.4984(3) 0.4245(3) 0.2780(3) 0.0419(10) Uani 1 1 d . .
H13 H 0.472579 0.440524 0.204464 0.050 Uiso 1 1 calc R U
C14 C 0.4195(3) 0.3465(3) 0.3234(3) 0.0392(10) Uani 1 1 d . .
C15 C 0.4558(3) 0.3222(3) 0.4312(3) 0.0382(10) Uani 1 1 d . .
H15 H 0.402001 0.269739 0.460535 0.046 Uiso 1 1 calc R U
C16 C 0.6093(3) 0.3540(3) 0.6148(3) 0.0387(10) Uani 1 1 d . .
C17 C 0.8363(3) -0.0316(3) 0.2820(3) 0.0383(9) Uani 1 1 d . .
C18 C 0.9492(3) 0.0371(3) 0.3468(3) 0.0403(10) Uani 1 1 d . .
H18 H 0.971015 0.038158 0.424966 0.048 Uiso 1 1 calc R U
C19 C 1.0276(3) 0.1031(4) 0.2933(3) 0.0436(10) Uani 1 1 d . .
C20 C 0.9977(4) 0.1036(4) 0.1784(3) 0.0489(11) Uani 1 1 d . .
H20 H 1.052098 0.149366 0.143957 0.059 Uiso 1 1 calc R U
C21 C 0.8846(4) 0.0345(4) 0.1138(3) 0.0465(11) Uani 1 1 d . .
C22 C 0.8052(4) -0.0325(4) 0.1662(3) 0.0460(11) Uani 1 1 d . .
H22 H 0.729906 -0.078794 0.123223 0.055 Uiso 1 1 calc R U
C23 C 0.7548(4) -0.1041(4) 0.3409(4) 0.0443(10) Uani 1 1 d . .
C24 C 0.2026(3) 0.8557(3) 0.3672(3) 0.0368(9) Uani 1 1 d . .
C25 C 0.1630(3) 0.8573(3) 0.2527(3) 0.0394(10) Uani 1 1 d . .
H25 H 0.213494 0.902307 0.214293 0.047 Uiso 1 1 calc R U
C26 C 0.0457(3) 0.7901(3) 0.1951(3) 0.0394(10) Uani 1 1 d . .
C27 C -0.0299(3) 0.7259(3) 0.2525(3) 0.0410(10) Uani 1 1 d . .
H27 H -0.108174 0.681828 0.213589 0.049 Uiso 1 1 calc R U
C28 C 0.0100(3) 0.7265(3) 0.3676(3) 0.0423(10) Uani 1 1 d . .
C29 C 0.1275(3) 0.7909(3) 0.4260(3) 0.0420(10) Uani 1 1 d . .
H29 H 0.155424 0.790544 0.503464 0.050 Uiso 1 1 calc R U
C30 C 0.3306(4) 0.9225(4) 0.4268(3) 0.0428(10) Uani 1 1 d . .
H1A H 0.607(5) 0.214(5) -0.042(5) 0.097(19) Uiso 1 1 d . .
H4A H 0.729(5) 0.407(4) 0.754(5) 0.098(18) Uiso 1 1 d . .
H6A H 0.265(5) 0.260(4) 0.294(4) 0.074(17) Uiso 1 1 d . .
H8A H 0.605(5) -0.190(5) 0.313(5) 0.10(2) Uiso 1 1 d . .
H10A H 0.895(4) 0.078(4) -0.023(4) 0.070(17) Uiso 1 1 d . .
H14A H -0.141(5) 0.628(4) 0.366(4) 0.091(16) Uiso 1 1 d . .
H1B H 0.612(5) 0.244(4) -0.176(5) 0.098(18) Uiso 1 1 d . .
H9D H 1.149(5) 0.159(4) 0.418(5) 0.09(2) Uiso 1 1 d . .
N1 N 0.6350(4) 0.2514(4) -0.0980(4) 0.0670(13) Uani 1 1 d . .
O1 O 0.7769(3) 0.4101(2) -0.1049(2) 0.0577(9) Uani 1 1 d . .
O2 O 0.6214(2) 0.2082(3) 0.1090(2) 0.0541(8) Uani 1 1 d . .
O3 O 0.5446(2) 0.2844(2) 0.6577(2) 0.0529(8) Uani 1 1 d . .
O4 O 0.7191(2) 0.4167(2) 0.6742(3) 0.0480(8) Uani 1 1 d . .
O5 O 0.6969(2) 0.5566(2) 0.3028(2) 0.0574(8) Uani 1 1 d . .
H5A H 0.663570 0.562968 0.237480 0.086 Uiso 1 1 calc R U
O6 O 0.3039(3) 0.2965(3) 0.2539(3) 0.0583(9) Uani 1 1 d . .
O7 O 0.7821(3) -0.1170(3) 0.4386(3) 0.0612(9) Uani 1 1 d . .
O8 O 0.6430(3) -0.1549(3) 0.2739(3) 0.0743(12) Uani 1 1 d . .
O9 O 1.1409(3) 0.1715(3) 0.3522(3) 0.0673(11) Uani 1 1 d . .
O10 O 0.8503(3) 0.0310(3) 0.0002(3) 0.0803(13) Uani 1 1 d . .
O11 O 0.3950(3) 0.9858(3) 0.3751(2) 0.0624(9) Uani 1 1 d . .
O12 O 0.3692(2) 0.9095(2) 0.5304(2) 0.0556(8) Uani 1 1 d . .
H12 H 0.440140 0.949536 0.555648 0.083 Uiso 1 1 calc R U
O13 O 0.0107(2) 0.7922(2) 0.0807(2) 0.0547(8) Uani 1 1 d . .
H13A H -0.059386 0.750501 0.055035 0.082 Uiso 1 1 calc R U
O14 O -0.0613(3) 0.6650(3) 0.4287(2) 0.0670(10) Uani 1 1 d . .
O15 O 0.2100(3) 0.3554(3) 0.0382(2) 0.0581(8) Uani 1 1 d D .
O16 O 0.3961(3) 0.4073(3) 0.9155(3) 0.0898(12) Uani 1 1 d . .
H15A H 0.228(6) 0.323(5) 0.109(3) 0.14(3) Uiso 1 1 d D .
H15B H 0.290(7) 0.382(9) 0.012(10) 0.33(6) Uiso 1 1 d D .

loop_
_atom_site_aniso_label
_atom_site_aniso_U_11
_atom_site_aniso_U_22
_atom_site_aniso_U_33
_atom_site_aniso_U_23
_atom_site_aniso_U_13
_atom_site_aniso_U_12
C1 0.037(2) 0.047(2) 0.033(2) 0.0089(19) 0.0046(18) -0.0010(19)
C2 0.040(2) 0.051(3) 0.033(2) 0.0082(19) 0.0010(19) 0.001(2)
C3 0.049(3) 0.065(3) 0.042(3) 0.018(2) 0.000(2) -0.001(2)
C4 0.051(3) 0.072(3) 0.044(3) 0.008(2) -0.010(2) 0.003(2)
C5 0.042(3) 0.072(3) 0.051(3) 0.009(2) -0.006(2) -0.008(2)
C6 0.041(2) 0.059(3) 0.042(3) 0.010(2) 0.000(2) -0.007(2)
C7 0.042(2) 0.050(3) 0.040(3) 0.012(2) 0.007(2) -0.004(2)
C8 0.052(3) 0.060(3) 0.049(3) 0.021(2) 0.017(2) 0.002(2)
C9 0.058(3) 0.098(4) 0.062(3) 0.013(3) 0.017(3) -0.021(3)
C10 0.033(2) 0.042(2) 0.030(2) 0.0054(17) 0.0039(17) 0.0043(18)
C11 0.027(2) 0.046(2) 0.038(2) 0.0074(19) 0.0001(17) -0.0060(18)
C12 0.029(2) 0.043(2) 0.040(2) 0.0116(19) 0.0053(18) -0.0061(18)
C13 0.036(2) 0.055(3) 0.028(2) 0.0108(19) 0.0002(17) -0.0006(19)
C14 0.025(2) 0.051(3) 0.031(2) 0.0048(18) -0.0016(16) -0.0084(18)
C15 0.028(2) 0.045(2) 0.035(2) 0.0075(18) 0.0057(17) -0.0078(17)
C16 0.027(2) 0.047(2) 0.038(2) 0.0059(19) 0.0031(17) 0.0000(18)
C17 0.033(2) 0.045(2) 0.033(2) 0.0097(18) 0.0046(17) -0.0013(18)
C18 0.036(2) 0.048(2) 0.031(2) 0.0118(18) 0.0029(17) -0.0009(19)
C19 0.026(2) 0.060(3) 0.032(2) 0.0091(19) -0.0051(17) -0.0086(19)
C20 0.037(2) 0.059(3) 0.040(3) 0.014(2) 0.0046(19) -0.012(2)
C21 0.042(2) 0.062(3) 0.025(2) 0.0084(19) 0.0003(18) -0.006(2)
C22 0.035(2) 0.058(3) 0.036(3) 0.008(2) 0.0009(18) -0.0047(19)
C23 0.035(2) 0.054(3) 0.036(3) 0.008(2) 0.0013(19) -0.0057(19)
C24 0.030(2) 0.041(2) 0.032(2) 0.0038(18) -0.0009(17) -0.0006(17)
C25 0.030(2) 0.046(2) 0.032(2) 0.0075(18) -0.0005(17) -0.0095(18)
C26 0.033(2) 0.048(3) 0.029(2) 0.0041(18) 0.0003(17) -0.0031(18)
C27 0.030(2) 0.045(2) 0.034(2) 0.0029(18) -0.0030(17) -0.0120(18)
C28 0.034(2) 0.053(3) 0.033(2) 0.0119(19) 0.0034(18) -0.0065(19)
C29 0.034(2) 0.054(3) 0.027(2) 0.0071(18) -0.0044(17) -0.0051(19)
C30 0.032(2) 0.051(3) 0.034(2) 0.0071(19) -0.0056(18) -0.0034(19)
N1 0.061(3) 0.082(3) 0.034(2) 0.014(2) -0.003(2) -0.028(2)
O1 0.062(2) 0.062(2) 0.0334(17) 0.0126(15) -0.0028(14) -0.0136(15)
O2 0.0425(17) 0.070(2) 0.0380(17) 0.0172(14) 0.0020(13) -0.0133(14)
O3 0.0388(16) 0.065(2) 0.0403(17) 0.0178(14) 0.0000(13) -0.0176(14)
O4 0.0305(15) 0.0622(19) 0.0374(17) 0.0142(14) -0.0047(12) -0.0132(13)
O5 0.0380(16) 0.077(2) 0.0420(17) 0.0261(15) -0.0026(13) -0.0209(14)
O6 0.0363(17) 0.080(2) 0.0364(18) 0.0179(16) -0.0099(13) -0.0258(15)
O7 0.0484(18) 0.082(2) 0.041(2) 0.0248(16) 0.0002(15) -0.0117(16)
O8 0.049(2) 0.102(3) 0.045(2) 0.0242(18) -0.0062(16) -0.0343(19)
O9 0.0432(18) 0.095(3) 0.039(2) 0.0172(18) -0.0077(15) -0.0308(16)
O10 0.057(2) 0.120(3) 0.0322(19) 0.0209(19) -0.0059(15) -0.043(2)
O11 0.0386(17) 0.081(2) 0.0495(19) 0.0203(16) -0.0043(14) -0.0205(15)
O12 0.0342(16) 0.070(2) 0.0435(19) 0.0087(15) -0.0107(13) -0.0137(14)
O13 0.0435(17) 0.075(2) 0.0258(16) 0.0109(13) -0.0060(12) -0.0215(14)
O14 0.0447(18) 0.096(2) 0.0401(18) 0.0252(17) -0.0030(15) -0.0268(17)
O15 0.0442(17) 0.074(2) 0.0389(18) 0.0127(16) -0.0065(14) -0.0131(15)
O16 0.070(2) 0.137(3) 0.056(2) 0.033(2) 0.0099(18) 0.001(2)

loop_
_atom_type_symbol
_atom_type_description
_atom_type_scat_dispersion_real
_atom_type_scat_dispersion_imag
_atom_type_scat_source
C C 0.0033 0.0016 'International Tables Vol C Tables 4.2.6.8 and 6.1.1.4'
H H 0.0000 0.0000 'International Tables Vol C Tables 4.2.6.8 and 6.1.1.4'
N N 0.0061 0.0033 'International Tables Vol C Tables 4.2.6.8 and 6.1.1.4'
O O 0.0106 0.0060 'International Tables Vol C Tables 4.2.6.8 and 6.1.1.4'

loop_
_geom_angle_atom_site_label_1
_geom_angle_atom_site_label_2
_geom_angle_atom_site_label_3
_geom_angle
C6 C1 C2 117.0(4)
C6 C1 C7 117.3(3)
C2 C1 C7 125.8(3)
O2 C2 C3 122.0(4)
O2 C2 C1 117.5(3)
C3 C2 C1 120.5(4)
C4 C3 C2 120.0(4)
C4 C3 H3 120.0
C2 C3 H3 120.0
C5 C4 C3 120.8(4)
C5 C4 H4 119.6
C3 C4 H4 119.6
C6 C5 C4 119.3(4)
C6 C5 H5 120.4
C4 C5 H5 120.4
C5 C6 C1 122.5(4)
C5 C6 H6 118.7
C1 C6 H6 118.7
O1 C7 N1 119.4(4)
O1 C7 C1 121.1(4)
N1 C7 C1 119.5(4)
O2 C8 C9 106.3(4)
O2 C8 H11C 110.5
C9 C8 H11C 110.5
O2 C8 H8B 110.5
C9 C8 H8B 110.5
H11C C8 H8B 108.7
C8 C9 H9C 109.5
C8 C9 H9B 109.5
H9C C9 H9B 109.5
C8 C9 H9A 109.5
H9C C9 H9A 109.5
H9B C9 H9A 109.5
C15 C10 C11 120.6(3)
C15 C10 C16 118.4(3)
C11 C10 C16 120.9(3)
C12 C11 C10 119.1(3)
C12 C11 H11 120.5
C10 C11 H11 120.5
O5 C12 C11 118.5(3)
O5 C12 C13 120.7(3)
C11 C12 C13 120.9(3)
C14 C13 C12 118.9(3)
C14 C13 H13 120.5
C12 C13 H13 120.5
C15 C14 O6 122.5(3)
C15 C14 C13 121.3(3)
O6 C14 C13 116.2(3)
C14 C15 C10 119.2(3)
C14 C15 H15 120.4
C10 C15 H15 120.4
O3 C16 O4 120.9(3)
O3 C16 C10 124.4(3)
O4 C16 C10 114.7(3)
C22 C17 C18 120.0(3)
C22 C17 C23 122.1(3)
C18 C17 C23 117.9(3)
C19 C18 C17 118.7(4)
C19 C18 H18 120.6
C17 C18 H18 120.6
C20 C19 C18 121.9(3)
C20 C19 O9 116.5(3)
C18 C19 O9 121.6(4)
C19 C20 C21 119.1(3)
C19 C20 H20 120.4
C21 C20 H20 120.4
O10 C21 C22 118.6(3)
O10 C21 C20 121.8(3)
C22 C21 C20 119.6(4)
C21 C22 C17 120.6(4)
C21 C22 H22 119.7
C17 C22 H22 119.7
O7 C23 O8 121.6(4)
O7 C23 C17 125.4(4)
O8 C23 C17 113.0(4)
C25 C24 C29 121.3(3)
C25 C24 C30 118.4(3)
C29 C24 C30 120.2(3)
C24 C25 C26 118.8(3)
C24 C25 H25 120.6
C26 C25 H25 120.6
O13 C26 C27 122.5(3)
O13 C26 C25 117.0(3)
C27 C26 C25 120.5(3)
C26 C27 C28 120.2(3)
C26 C27 H27 119.9
C28 C27 H27 119.9
O14 C28 C27 122.6(3)
O14 C28 C29 117.2(3)
C27 C28 C29 120.2(3)
C24 C29 C28 119.0(3)
C24 C29 H29 120.5
C28 C29 H29 120.5
O11 C30 O12 123.3(3)
O11 C30 C24 119.9(4)
O12 C30 C24 116.7(4)
C7 N1 H1A 108(3)
C7 N1 H1B 116(3)
H1A N1 H1B 137(5)
C2 O2 C8 118.7(3)
C16 O4 H4A 109(3)
C12 O5 H5A 109.5
C14 O6 H6A 105(4)
C23 O8 H8A 106(4)
C19 O9 H9D 106(4)
C21 O10 H10A 113(4)
C30 O12 H12 109.5
C26 O13 H13A 109.5
C28 O14 H14A 101(3)
H15A O15 H15B 111(7)

loop_
_geom_bond_atom_site_label_1
_geom_bond_atom_site_label_2
_geom_bond_distance
C1 C6 1.394(5)
C1 C2 1.397(5)
C1 C7 1.473(5)
C2 O2 1.377(4)
C2 C3 1.382(5)
C3 C4 1.368(6)
C3 H3 0.9300
C4 C5 1.367(6)
C4 H4 0.9300
C5 C6 1.355(6)
C5 H5 0.9300
C6 H6 0.9300
C7 O1 1.251(4)
C7 N1 1.334(5)
C8 O2 1.443(4)
C8 C9 1.481(6)
C8 H11C 0.9700
C8 H8B 0.9700
C9 H9C 0.9600
C9 H9B 0.9600
C9 H9A 0.9600
C10 C15 1.388(5)
C10 C11 1.391(5)
C10 C16 1.474(5)
C11 C12 1.375(5)
C11 H11 0.9300
C12 O5 1.373(4)
C12 C13 1.387(5)
C13 C14 1.387(5)
C13 H13 0.9300
C14 C15 1.364(5)
C14 O6 1.372(4)
C15 H15 0.9300
C16 O3 1.219(4)
C16 O4 1.324(4)
C17 C22 1.378(5)
C17 C18 1.392(5)
C17 C23 1.475(5)
C18 C19 1.373(5)
C18 H18 0.9300
C19 C20 1.370(5)
C19 O9 1.373(4)
C20 C21 1.395(5)
C20 H20 0.9300
C21 O10 1.351(5)
C21 C22 1.375(5)
C22 H22 0.9300
C23 O7 1.197(4)
C23 O8 1.333(5)
C24 C25 1.375(5)
C24 C29 1.386(5)
C24 C30 1.489(5)
C25 C26 1.395(5)
C25 H25 0.9300
C26 O13 1.370(4)
C26 C27 1.374(5)
C27 C28 1.377(5)
C27 H27 0.9300
C28 O14 1.361(4)
C28 C29 1.389(5)
C29 H29 0.9300
C30 O11 1.246(5)
C30 O12 1.277(5)
N1 H1A 0.92(6)
N1 H1B 0.92(6)
O4 H4A 0.98(6)
O5 H5A 0.8200
O6 H6A 0.82(5)
O8 H8A 0.80(6)
O9 H9D 0.81(6)
O10 H10A 0.78(5)
O12 H12 0.8200
O13 H13A 0.8200
O14 H14A 1.03(5)
O15 H15A 0.97(2)
O15 H15B 1.02(2)

loop_
_geom_hbond_atom_site_label_D
_geom_hbond_atom_site_label_H
_geom_hbond_atom_site_label_A
_geom_hbond_distance_DH
_geom_hbond_distance_HA
_geom_hbond_distance_DA
_geom_hbond_angle_DHA
_geom_hbond_site_symmetry_A
C9 H9A O11 0.96 2.65 3.498(6) 147.6 1_545
N1 H1A O2 0.92(6) 1.83(6) 2.652(5) 148(5) .
O4 H4A O1 0.98(6) 1.68(6) 2.644(4) 167(5) 1_556
O6 H6A O9 0.82(5) 1.88(5) 2.678(4) 165(5) 1_455
O8 H8A O3 0.80(6) 1.94(6) 2.682(4) 153(6) 2_656
O10 H10A O13 0.78(5) 1.97(5) 2.745(4) 172(5) 2_665
O14 H14A O5 1.03(5) 1.81(5) 2.800(4) 159(4) 1_455
N1 H1B O3 0.92(6) 2.14(6) 3.020(5) 160(4) 1_554
O9 H9D O7 0.81(6) 1.91(6) 2.689(5) 160(5) 2_756
O5 H5A O16 0.82 1.93 2.746(4) 172.8 2_666
O12 H12 O11 0.82 1.84 2.645(4) 168.9 2_676
O13 H13A O15 0.82 1.95 2.753(4) 166.1 2_565
O15 H15A O6 0.97(2) 1.87(3) 2.816(4) 163(6) .
O15 H15B O16 1.02(2) 1.85(5) 2.824(4) 159(11) 1_554
